data_7704361
loop_
_publ_author_name
'Wiedmaier, Nicholas R.'
'Speth, Hansj\"org'
'Leistikow, Georg'
'Eichele, Klaus'
'Schubert, Hartmut'
'Mayer, Hermann A.'
'Wesemann, Lars'

_publ_section_title
;
 Conformation controlled stepwise hydride shuffling from the metal to the
 ligand backbone.
;
_journal_issue 21
_journal_name_full 'Dalton transactions (Cambridge, England : 2003)'
_journal_page_first 7218
_journal_page_last 7227
_journal_paper_doi 10.1039/d0dt01431a
_journal_volume 49
_journal_year 2020
_chemical_formula_sum 'C32 H51 B Cl2 F4 O2 P2 Ru'
_chemical_formula_weight 788.45
_space_group_crystal_system monoclinic
_space_group_IT_number 14
_space_group_name_Hall '-P 2ybc'
_space_group_name_H-M_alt 'P 1 21/c 1'
_atom_sites_solution_hydrogens mixed
_audit_creation_method SHELXL-2018/1
_audit_update_record
;
2020-02-07 deposited with the CCDC.	2020-05-11 downloaded from the CCDC.
;
_cell_angle_alpha 90
_cell_angle_beta 98.8350(10)
_cell_angle_gamma 90
_cell_formula_units_Z 4
_cell_length_a 11.9110(3)
_cell_length_b 12.8598(3)
_cell_length_c 23.6570(5)
_cell_measurement_reflns_used 9518
_cell_measurement_temperature 100(2)
_cell_measurement_theta_max 29.15
_cell_measurement_theta_min 2.35
_cell_volume 3580.62(14)
_computing_cell_refinement 'Bruker SAINT'
_computing_data_collection 'Bruker APEX2'
_computing_data_reduction 'Bruker SAINT'
_computing_structure_refinement 'SHELXL-2018/1 (Sheldrick, 2018)'
_computing_structure_solution 'SHELXS-97 (Sheldrick 2008)'
_diffrn_ambient_temperature 100(2)
_diffrn_measured_fraction_theta_full 1.000
_diffrn_measured_fraction_theta_max 0.996
_diffrn_measurement_device_type 'Bruker APEX-II CCD'
_diffrn_measurement_method '\f and \w scans'
_diffrn_radiation_type MoK\a
_diffrn_radiation_wavelength 0.71073
_diffrn_reflns_av_R_equivalents 0.0248
_diffrn_reflns_av_unetI/netI 0.0104
_diffrn_reflns_Laue_measured_fraction_full 1.000
_diffrn_reflns_Laue_measured_fraction_max 0.996
_diffrn_reflns_limit_h_max 16
_diffrn_reflns_limit_h_min -16
_diffrn_reflns_limit_k_max 17
_diffrn_reflns_limit_k_min -17
_diffrn_reflns_limit_l_max 32
_diffrn_reflns_limit_l_min -32
_diffrn_reflns_number 140096
_diffrn_reflns_point_group_measured_fraction_full 1.000
_diffrn_reflns_point_group_measured_fraction_max 0.996
_diffrn_reflns_theta_full 25.242
_diffrn_reflns_theta_max 29.167
_diffrn_reflns_theta_min 1.730
_exptl_absorpt_coefficient_mu 0.725
_exptl_absorpt_correction_T_max 0.7458
_exptl_absorpt_correction_T_min 0.6860
_exptl_absorpt_correction_type multi-scan
_exptl_absorpt_process_details 'SADABS V2008/1 (Bruker AXS)'
_exptl_crystal_colour purple
_exptl_crystal_density_diffrn 1.463
_exptl_crystal_description prism
_exptl_crystal_F_000 1632
_exptl_crystal_size_max 0.17
_exptl_crystal_size_mid 0.15
_exptl_crystal_size_min 0.11
_refine_diff_density_max 0.785
_refine_diff_density_min -0.709
_refine_diff_density_rms 0.076
_refine_ls_extinction_method none
_refine_ls_goodness_of_fit_ref 1.253
_refine_ls_hydrogen_treatment mixed
_refine_ls_matrix_type full
_refine_ls_number_parameters 417
_refine_ls_number_reflns 9631
_refine_ls_number_restraints 1
_refine_ls_restrained_S_all 1.255
_refine_ls_R_factor_all 0.0380
_refine_ls_R_factor_gt 0.0360
_refine_ls_shift/su_max 0.002
_refine_ls_shift/su_mean 0.000
_refine_ls_structure_factor_coef Fsqd
_refine_ls_weighting_details 'w=1/[\s^2^(Fo^2^)+(0.0109P)^2^+6.8167P] where P=(Fo^2^+2Fc^2^)/3'
_refine_ls_weighting_scheme calc
_refine_ls_wR_factor_gt 0.0766
_refine_ls_wR_factor_ref 0.0775
_reflns_Friedel_coverage 0.000
_reflns_number_gt 9212
_reflns_number_total 9631
_reflns_threshold_expression 'I > 2\s(I)'
_cod_data_source_file d0dt01431a2.cif
_cod_data_source_block shelx_CCDC1
_cod_depositor_comments 'Adding full bibliography for 7704358--7704361.cif.'
_cod_original_sg_symbol_H-M 'P 21/c'
_cod_database_code 7704361
_shelx_shelxl_version_number 2018/1
_shelx_space_group_comment
;
The symmetry employed for this shelxl refinement is uniquely defined
by the following loop, which should always be used as a source of
symmetry information in preference to the above space-group names.
They are only intended as comments.
;

loop_
_space_group_symop_operation_xyz
'x, y, z'
'-x, y+1/2, -z+1/2'
'-x, -y, -z'
'x, -y-1/2, z-1/2'

loop_
_atom_site_label
_atom_site_type_symbol
_atom_site_fract_x
_atom_site_fract_y
_atom_site_fract_z
_atom_site_U_iso_or_equiv
_atom_site_adp_type
_atom_site_occupancy
_atom_site_site_symmetry_order
_atom_site_calc_flag
_atom_site_refinement_flags_posn
_atom_site_refinement_flags_adp
_atom_site_refinement_flags_occupancy
_atom_site_disorder_assembly
_atom_site_disorder_group
Ru1 Ru 0.27724(2) 0.66654(2) 0.38787(2) 0.01280(4) Uani 1 1 d . . . . .
Cl1 Cl 0.35449(8) 0.12635(6) 0.34106(3) 0.04326(18) Uani 1 1 d . . . . .
Cl2 Cl 0.20248(6) 0.20258(5) 0.24065(3) 0.03469(14) Uani 1 1 d . . . . .
P1 P 0.19325(5) 0.75522(4) 0.46001(2) 0.01982(12) Uani 1 1 d . . . . .
P2 P 0.30659(5) 0.54376(4) 0.31601(2) 0.01636(11) Uani 1 1 d . . . . .
C1 C 0.40604(19) 0.63188(17) 0.43563(9) 0.0183(4) Uani 1 1 d . . . . .
O1 O 0.48704(15) 0.60904(15) 0.46566(7) 0.0282(4) Uani 1 1 d . . . . .
C3 C 0.19488(18) 0.53370(16) 0.42070(9) 0.0161(4) Uani 1 1 d . . . . .
C6 C 0.07772(19) 0.84650(17) 0.42827(10) 0.0204(4) Uani 1 1 d . . . . .
C7 C 0.1260(2) 0.95116(18) 0.41289(11) 0.0241(5) Uani 1 1 d . . . . .
H7A H 0.183932 0.939648 0.388258 0.036 Uiso 1 1 calc R U . . .
H7B H 0.064756 0.994116 0.392608 0.036 Uiso 1 1 calc R U . . .
H7C H 0.160366 0.986782 0.447935 0.036 Uiso 1 1 calc R U . . .
C8 C -0.0131(2) 0.86351(19) 0.46687(12) 0.0265(5) Uani 1 1 d . . . . .
H8A H -0.043650 0.796139 0.476530 0.040 Uiso 1 1 calc R U . . .
H8B H 0.020923 0.898956 0.502026 0.040 Uiso 1 1 calc R U . . .
H8C H -0.074688 0.906290 0.446699 0.040 Uiso 1 1 calc R U . . .
C9 C 0.0183(2) 0.7969(2) 0.37232(12) 0.0362(6) Uani 1 1 d . . . . .
H9A H -0.013647 0.729413 0.380756 0.054 Uiso 1 1 calc R U . . .
H9B H -0.042781 0.842657 0.354491 0.054 Uiso 1 1 calc R U . . .
H9C H 0.073638 0.786891 0.346103 0.054 Uiso 1 1 calc R U . . .
C10 C 0.2885(2) 0.8172(2) 0.52117(10) 0.0292(6) Uani 1 1 d . . . . .
C11 C 0.2247(2) 0.8872(2) 0.55824(10) 0.0308(6) Uani 1 1 d . . . . .
H11A H 0.165409 0.846706 0.572680 0.046 Uiso 1 1 calc R U . . .
H11B H 0.278148 0.914216 0.590536 0.046 Uiso 1 1 calc R U . . .
H11C H 0.189791 0.945354 0.535151 0.046 Uiso 1 1 calc R U . . .
C12 C 0.3809(2) 0.8801(2) 0.49862(11) 0.0337(6) Uani 1 1 d . . . . .
H12A H 0.421465 0.835360 0.474990 0.051 Uiso 1 1 calc R U . . .
H12B H 0.346055 0.938253 0.475500 0.051 Uiso 1 1 calc R U . . .
H12C H 0.434412 0.907114 0.530885 0.051 Uiso 1 1 calc R U . . .
C13 C 0.3423(3) 0.7290(3) 0.56072(12) 0.0496(10) Uani 1 1 d . . . . .
H13A H 0.282256 0.689219 0.574905 0.074 Uiso 1 1 calc R U . . .
H13B H 0.385793 0.682832 0.539201 0.074 Uiso 1 1 calc R U . . .
H13C H 0.393132 0.759033 0.593126 0.074 Uiso 1 1 calc R U . . .
C14 C 0.1801(4) 0.4789(3) 0.52342(16) 0.0158(8) Uani 0.720(9) 1 d . . P A 1
H14 H 0.161856 0.508639 0.557629 0.019 Uiso 0.720(9) 1 calc R U P A 1
C40 C 0.1832(3) 0.3320(3) 0.42382(13) 0.0142(7) Uani 0.720(9) 1 d . . P A 1
H40A H 0.100794 0.345085 0.422071 0.017 Uiso 0.720(9) 1 calc R U P A 1
H40B H 0.192718 0.273054 0.398095 0.017 Uiso 0.720(9) 1 calc R U P A 1
C401 C 0.1644(4) 0.5437(3) 0.47792(18) 0.0145(7) Uani 0.720(9) 1 d . . P A 1
C4 C 0.1999(10) 0.5518(9) 0.4902(5) 0.0145(7) Uani 0.280(9) 1 d D . P A 2
H4 H 0.278038 0.565943 0.510955 0.017 Uiso 0.280(9) 1 calc R U P A 2
C140 C 0.1401(10) 0.4623(9) 0.5149(5) 0.0158(8) Uani 0.280(9) 1 d . . P A 2
H14A H 0.074281 0.439931 0.486768 0.019 Uiso 0.280(9) 1 calc R U P A 2
H14B H 0.111241 0.486025 0.549788 0.019 Uiso 0.280(9) 1 calc R U P A 2
C400 C 0.2434(14) 0.3463(8) 0.4263(4) 0.031(3) Uani 0.280(9) 1 d . . P A 2
H400 H 0.253330 0.292015 0.400250 0.037 Uiso 0.280(9) 1 calc R U P A 2
C15 C 0.22049(19) 0.37021(16) 0.52973(9) 0.0171(4) Uani 1 1 d . . . . .
C16 C 0.2529(2) 0.33485(19) 0.58592(10) 0.0278(5) Uani 1 1 d . . . . .
H16 H 0.240383 0.378279 0.616837 0.033 Uiso 1 1 calc R U . . .
C17 C 0.3026(2) 0.23822(18) 0.59757(10) 0.0236(5) Uani 1 1 d . . . . .
H17 H 0.322288 0.215292 0.635991 0.028 Uiso 1 1 calc R U . . .
C18 C 0.3232(2) 0.17592(18) 0.55320(11) 0.0233(5) Uani 1 1 d . . . . .
H18 H 0.361912 0.111618 0.560713 0.028 Uiso 1 1 calc R U . . .
C19 C 0.2870(3) 0.2077(2) 0.49699(11) 0.0302(6) Uani 1 1 d . . . . .
H19 H 0.297750 0.162866 0.466357 0.036 Uiso 1 1 calc R U . . .
C20 C 0.2351(2) 0.30422(18) 0.48492(10) 0.0231(5) Uani 1 1 d . . . . .
C5 C 0.1150(3) 0.64905(19) 0.48882(13) 0.0374(7) Uani 1 1 d D . . . .
H5A H 0.117854 0.659029 0.530508 0.045 Uiso 1 1 calc R U . A 1
H5B H 0.034336 0.651390 0.470769 0.045 Uiso 1 1 calc R U . A 1
C22 C 0.2408(2) 0.42966(17) 0.40362(9) 0.0198(4) Uani 1 1 d . . . . .
H22 H 0.322746 0.426582 0.420998 0.024 Uiso 0.720(9) 1 calc R U P A 1
C23 C 0.2363(2) 0.42760(19) 0.33852(9) 0.0256(5) Uani 1 1 d . . . . .
H23A H 0.156293 0.425749 0.319522 0.031 Uiso 1 1 calc R U . . .
H23B H 0.274985 0.364449 0.327255 0.031 Uiso 1 1 calc R U . . .
C24 C 0.4515(2) 0.50268(18) 0.30459(10) 0.0213(4) Uani 1 1 d . . . . .
C25 C 0.5264(2) 0.5984(2) 0.30146(12) 0.0286(5) Uani 1 1 d . . . . .
H25A H 0.526891 0.640534 0.336005 0.043 Uiso 1 1 calc R U . . .
H25B H 0.604105 0.576181 0.298655 0.043 Uiso 1 1 calc R U . . .
H25C H 0.496396 0.639742 0.267724 0.043 Uiso 1 1 calc R U . . .
C26 C 0.5047(3) 0.4363(2) 0.35594(11) 0.0331(6) Uani 1 1 d . . . . .
H26A H 0.457816 0.374438 0.358717 0.050 Uiso 1 1 calc R U . . .
H26B H 0.581383 0.415012 0.350655 0.050 Uiso 1 1 calc R U . . .
H26C H 0.508732 0.477247 0.391137 0.050 Uiso 1 1 calc R U . . .
C27 C 0.4496(2) 0.4355(2) 0.25083(10) 0.0277(5) Uani 1 1 d . . . . .
H27A H 0.401318 0.374539 0.253372 0.042 Uiso 1 1 calc R U . . .
H27B H 0.419313 0.476374 0.216927 0.042 Uiso 1 1 calc R U . . .
H27C H 0.527022 0.412812 0.247857 0.042 Uiso 1 1 calc R U . . .
C28 C 0.21812(19) 0.58905(18) 0.24846(9) 0.0201(4) Uani 1 1 d . . . . .
C29 C 0.1726(2) 0.5009(2) 0.20747(10) 0.0287(5) Uani 1 1 d . . . . .
H29A H 0.236224 0.466068 0.193560 0.043 Uiso 1 1 calc R U . . .
H29B H 0.131406 0.450630 0.227718 0.043 Uiso 1 1 calc R U . . .
H29C H 0.121073 0.529809 0.174985 0.043 Uiso 1 1 calc R U . . .
C30 C 0.2820(2) 0.66933(19) 0.21734(10) 0.0244(5) Uani 1 1 d . . . . .
H30A H 0.346393 0.635628 0.203534 0.037 Uiso 1 1 calc R U . . .
H30B H 0.230430 0.698086 0.184825 0.037 Uiso 1 1 calc R U . . .
H30C H 0.309838 0.725504 0.243817 0.037 Uiso 1 1 calc R U . . .
C31 C 0.1175(2) 0.6428(2) 0.26985(17) 0.0441(8) Uani 1 1 d . . . . .
H31A H 0.145698 0.699262 0.296074 0.066 Uiso 1 1 calc R U . . .
H31B H 0.066131 0.671347 0.237206 0.066 Uiso 1 1 calc R U . . .
H31C H 0.076464 0.592168 0.289940 0.066 Uiso 1 1 calc R U . . .
C32 C 0.3464(2) 0.78861(18) 0.35755(10) 0.0220(4) Uani 1 1 d . . . . .
O2 O 0.39483(19) 0.85789(15) 0.34458(9) 0.0380(5) Uani 1 1 d . . . . .
F4 F 0.0737(2) 0.60167(18) 0.72965(9) 0.0658(7) Uani 1 1 d . . . . .
B1 B 0.1166(2) 0.5846(2) 0.68028(12) 0.0254(5) Uani 1 1 d . . . . .
F1 F 0.09246(16) 0.66653(15) 0.64260(8) 0.0493(5) Uani 1 1 d . . . . .
F3 F 0.23303(15) 0.57208(16) 0.69192(11) 0.0582(6) Uani 1 1 d . . . . .
F2 F 0.06877(15) 0.49348(14) 0.65557(8) 0.0426(4) Uani 1 1 d . . . . .
C39 C 0.2338(4) 0.1019(3) 0.29077(14) 0.0557(10) Uani 1 1 d . . . . .
H39A H 0.167911 0.091496 0.311068 0.067 Uiso 1 1 calc R U . . .
H39B H 0.245414 0.036619 0.270223 0.067 Uiso 1 1 calc R U . . .
H600 H 0.126(3) 0.545(2) 0.3966(13) 0.031(8) Uiso 1 1 d . . . . .

loop_
_atom_site_aniso_label
_atom_site_aniso_U_11
_atom_site_aniso_U_22
_atom_site_aniso_U_33
_atom_site_aniso_U_23
_atom_site_aniso_U_13
_atom_site_aniso_U_12
Ru1 0.01541(7) 0.01239(7) 0.01122(7) 0.00213(6) 0.00404(5) 0.00157(6)
Cl1 0.0642(5) 0.0360(4) 0.0292(3) -0.0017(3) 0.0061(3) 0.0126(3)
Cl2 0.0416(4) 0.0315(3) 0.0305(3) -0.0058(3) 0.0040(3) -0.0021(3)
P1 0.0308(3) 0.0125(2) 0.0195(3) 0.0046(2) 0.0144(2) 0.0088(2)
P2 0.0236(3) 0.0153(2) 0.0113(2) -0.00102(19) 0.00647(19) -0.0033(2)
C1 0.0209(10) 0.0173(10) 0.0174(9) -0.0040(8) 0.0049(8) 0.0010(8)
O1 0.0229(8) 0.0331(10) 0.0262(9) -0.0064(7) -0.0040(7) 0.0058(7)
C3 0.0163(9) 0.0148(9) 0.0181(9) 0.0059(7) 0.0060(8) 0.0032(7)
C6 0.0222(10) 0.0163(10) 0.0236(10) 0.0012(8) 0.0067(8) 0.0044(8)
C7 0.0253(11) 0.0193(11) 0.0283(12) 0.0091(9) 0.0064(9) 0.0059(9)
C8 0.0252(11) 0.0181(11) 0.0391(14) -0.0008(10) 0.0143(10) 0.0041(9)
C9 0.0346(14) 0.0421(16) 0.0321(14) -0.0102(12) 0.0056(11) -0.0033(12)
C10 0.0422(14) 0.0308(13) 0.0147(10) 0.0001(9) 0.0042(9) 0.0215(11)
C11 0.0437(15) 0.0304(13) 0.0188(11) -0.0027(10) 0.0067(10) 0.0172(11)
C12 0.0267(12) 0.0441(16) 0.0283(12) -0.0130(12) -0.0025(10) 0.0107(11)
C13 0.078(2) 0.0511(19) 0.0188(12) 0.0043(12) 0.0041(13) 0.0453(18)
C14 0.019(2) 0.0153(15) 0.0136(14) -0.0004(11) 0.0052(15) 0.0022(15)
C40 0.0152(16) 0.0139(13) 0.0139(13) 0.0009(10) 0.0030(12) -0.0058(12)
C401 0.017(2) 0.0119(12) 0.0150(19) -0.0020(12) 0.0050(15) 0.0000(15)
C4 0.017(2) 0.0119(12) 0.0150(19) -0.0020(12) 0.0050(15) 0.0000(15)
C140 0.019(2) 0.0153(15) 0.0136(14) -0.0004(11) 0.0052(15) 0.0022(15)
C400 0.057(9) 0.020(5) 0.018(4) -0.005(3) 0.014(5) 0.003(5)
C15 0.0220(10) 0.0133(9) 0.0164(9) 0.0024(7) 0.0042(8) 0.0018(8)
C16 0.0495(15) 0.0188(11) 0.0152(10) 0.0016(9) 0.0047(10) 0.0067(11)
C17 0.0322(12) 0.0178(10) 0.0189(10) 0.0052(8) -0.0023(9) -0.0007(9)
C18 0.0239(11) 0.0150(10) 0.0318(12) 0.0071(9) 0.0066(9) 0.0030(8)
C19 0.0500(16) 0.0187(11) 0.0251(12) 0.0036(9) 0.0164(11) 0.0091(11)
C20 0.0353(13) 0.0182(10) 0.0172(10) 0.0042(8) 0.0083(9) 0.0043(9)
C5 0.0625(19) 0.0151(11) 0.0452(15) 0.0101(10) 0.0423(15) 0.0146(11)
C22 0.0330(12) 0.0148(10) 0.0129(9) -0.0011(7) 0.0077(8) -0.0067(9)
C23 0.0426(14) 0.0206(11) 0.0152(10) -0.0026(8) 0.0096(9) -0.0122(10)
C24 0.0254(11) 0.0199(10) 0.0190(10) 0.0001(8) 0.0046(8) 0.0056(9)
C25 0.0205(11) 0.0291(13) 0.0364(13) 0.0001(11) 0.0053(10) 0.0009(10)
C26 0.0443(15) 0.0288(13) 0.0250(12) 0.0021(10) 0.0011(11) 0.0145(12)
C27 0.0350(13) 0.0271(12) 0.0235(11) -0.0043(9) 0.0120(10) 0.0071(10)
C28 0.0225(10) 0.0186(10) 0.0192(10) 0.0013(8) 0.0038(8) 0.0003(8)
C29 0.0337(13) 0.0324(13) 0.0177(10) 0.0013(9) -0.0033(9) -0.0076(11)
C30 0.0302(12) 0.0231(11) 0.0195(10) 0.0065(9) 0.0026(9) -0.0005(10)
C31 0.0273(13) 0.0314(15) 0.078(2) -0.0014(15) 0.0211(15) 0.0032(11)
C32 0.0328(12) 0.0172(10) 0.0184(10) -0.0009(8) 0.0116(9) 0.0005(9)
O2 0.0595(13) 0.0222(9) 0.0390(11) -0.0007(8) 0.0284(10) -0.0116(9)
F4 0.0984(18) 0.0567(13) 0.0531(12) -0.0120(10) 0.0461(13) -0.0018(13)
B1 0.0214(12) 0.0276(14) 0.0272(13) 0.0022(11) 0.0038(10) -0.0004(10)
F1 0.0500(11) 0.0405(10) 0.0503(11) 0.0160(9) -0.0147(9) -0.0123(9)
F3 0.0222(8) 0.0412(11) 0.1077(18) 0.0094(11) -0.0014(10) -0.0006(8)
F2 0.0420(10) 0.0336(9) 0.0515(11) -0.0045(8) 0.0047(8) -0.0145(8)
C39 0.080(3) 0.048(2) 0.0361(16) 0.0114(15) 0.0015(16) -0.0323(19)

loop_
_atom_type_symbol
_atom_type_description
_atom_type_scat_dispersion_real
_atom_type_scat_dispersion_imag
_atom_type_scat_source
C C 0.0033 0.0016 'International Tables Vol C Tables 4.2.6.8 and 6.1.1.4'
P P 0.1023 0.0942 'International Tables Vol C Tables 4.2.6.8 and 6.1.1.4'
Cl Cl 0.1484 0.1585 'International Tables Vol C Tables 4.2.6.8 and 6.1.1.4'
Ru Ru -1.2594 0.8363 'International Tables Vol C Tables 4.2.6.8 and 6.1.1.4'
O O 0.0106 0.0060 'International Tables Vol C Tables 4.2.6.8 and 6.1.1.4'
F F 0.0171 0.0103 'International Tables Vol C Tables 4.2.6.8 and 6.1.1.4'
B B 0.0013 0.0007 'International Tables Vol C Tables 4.2.6.8 and 6.1.1.4'
H H 0.0000 0.0000 'International Tables Vol C Tables 4.2.6.8 and 6.1.1.4'

loop_
_geom_angle_atom_site_label_1
_geom_angle_atom_site_label_2
_geom_angle_atom_site_label_3
_geom_angle
_geom_angle_site_symmetry_1
_geom_angle_site_symmetry_3
_geom_angle_publ_flag
C1 Ru1 C32 93.54(10) . . ?
C1 Ru1 C3 88.24(9) . . ?
C32 Ru1 C3 178.04(9) . . ?
C1 Ru1 P2 94.51(7) . . ?
C32 Ru1 P2 98.83(7) . . ?
C3 Ru1 P2 81.83(6) . . ?
C1 Ru1 P1 94.53(7) . . ?
C32 Ru1 P1 97.15(7) . . ?
C3 Ru1 P1 81.88(6) . . ?
P2 Ru1 P1 161.08(2) . . ?
C5 P1 C10 108.08(14) . . ?
C5 P1 C6 103.31(12) . . ?
C10 P1 C6 111.27(11) . . ?
C5 P1 Ru1 101.61(8) . . ?
C10 P1 Ru1 118.89(8) . . ?
C6 P1 Ru1 111.95(7) . . ?
C23 P2 C24 106.60(12) . . ?
C23 P2 C28 106.29(11) . . ?
C24 P2 C28 112.19(10) . . ?
C23 P2 Ru1 102.08(8) . . ?
C24 P2 Ru1 122.10(8) . . ?
C28 P2 Ru1 106.16(7) . . ?
O1 C1 Ru1 179.4(2) . . ?
C401 C3 C22 118.3(2) . . ?
C22 C3 C4 115.4(4) . . ?
C401 C3 Ru1 116.9(2) . . ?
C22 C3 Ru1 113.31(13) . . ?
C4 C3 Ru1 107.2(4) . . ?
C401 C3 H600 103.6(19) . . ?
C22 C3 H600 106.7(19) . . ?
C4 C3 H600 118.8(19) . . ?
Ru1 C3 H600 93.6(19) . . ?
C7 C6 C8 109.97(19) . . ?
C7 C6 C9 107.5(2) . . ?
C8 C6 C9 107.3(2) . . ?
C7 C6 P1 111.49(16) . . ?
C8 C6 P1 113.08(16) . . ?
C9 C6 P1 107.24(17) . . ?
C6 C7 H7A 109.5 . . ?
C6 C7 H7B 109.5 . . ?
H7A C7 H7B 109.5 . . ?
C6 C7 H7C 109.5 . . ?
H7A C7 H7C 109.5 . . ?
H7B C7 H7C 109.5 . . ?
C6 C8 H8A 109.5 . . ?
C6 C8 H8B 109.5 . . ?
H8A C8 H8B 109.5 . . ?
C6 C8 H8C 109.5 . . ?
H8A C8 H8C 109.5 . . ?
H8B C8 H8C 109.5 . . ?
C6 C9 H9A 109.5 . . ?
C6 C9 H9B 109.5 . . ?
H9A C9 H9B 109.5 . . ?
C6 C9 H9C 109.5 . . ?
H9A C9 H9C 109.5 . . ?
H9B C9 H9C 109.5 . . ?
C12 C10 C11 109.6(2) . . ?
C12 C10 C13 110.2(3) . . ?
C11 C10 C13 106.3(2) . . ?
C12 C10 P1 109.81(16) . . ?
C11 C10 P1 113.33(19) . . ?
C13 C10 P1 107.5(2) . . ?
C10 C11 H11A 109.5 . . ?
C10 C11 H11B 109.5 . . ?
H11A C11 H11B 109.5 . . ?
C10 C11 H11C 109.5 . . ?
H11A C11 H11C 109.5 . . ?
H11B C11 H11C 109.5 . . ?
C10 C12 H12A 109.5 . . ?
C10 C12 H12B 109.5 . . ?
H12A C12 H12B 109.5 . . ?
C10 C12 H12C 109.5 . . ?
H12A C12 H12C 109.5 . . ?
H12B C12 H12C 109.5 . . ?
C10 C13 H13A 109.5 . . ?
C10 C13 H13B 109.5 . . ?
H13A C13 H13B 109.5 . . ?
C10 C13 H13C 109.5 . . ?
H13A C13 H13C 109.5 . . ?
H13B C13 H13C 109.5 . . ?
C401 C14 C15 131.8(3) . . ?
C401 C14 H14 114.1 . . ?
C15 C14 H14 114.1 . . ?
C20 C40 C22 110.5(3) . . ?
C20 C40 H40A 109.6 . . ?
C22 C40 H40A 109.6 . . ?
C20 C40 H40B 109.6 . . ?
C22 C40 H40B 109.6 . . ?
H40A C40 H40B 108.1 . . ?
C14 C401 C3 131.3(3) . . ?
C14 C401 C5 115.2(3) . . ?
C3 C401 C5 113.3(3) . . ?
C140 C4 C5 105.5(8) . . ?
C140 C4 C3 109.2(9) . . ?
C5 C4 C3 99.4(6) . . ?
C140 C4 H4 113.8 . . ?
C5 C4 H4 113.8 . . ?
C3 C4 H4 113.8 . . ?
C4 C140 C15 111.2(9) . . ?
C4 C140 H14A 109.4 . . ?
C15 C140 H14A 109.4 . . ?
C4 C140 H14B 109.4 . . ?
C15 C140 H14B 109.4 . . ?
H14A C140 H14B 108.0 . . ?
C22 C400 C20 137.2(7) . . ?
C22 C400 H400 111.4 . . ?
C20 C400 H400 111.4 . . ?
C20 C15 C16 118.5(2) . . ?
C20 C15 C14 125.3(2) . . ?
C16 C15 C14 116.1(2) . . ?
C20 C15 C140 116.4(5) . . ?
C16 C15 C140 122.7(4) . . ?
C17 C16 C15 121.8(2) . . ?
C17 C16 H16 119.1 . . ?
C15 C16 H16 119.1 . . ?
C18 C17 C16 119.5(2) . . ?
C18 C17 H17 120.2 . . ?
C16 C17 H17 120.2 . . ?
C17 C18 C19 119.5(2) . . ?
C17 C18 H18 120.2 . . ?
C19 C18 H18 120.2 . . ?
C18 C19 C20 121.2(2) . . ?
C18 C19 H19 119.4 . . ?
C20 C19 H19 119.4 . . ?
C15 C20 C19 119.4(2) . . ?
C15 C20 C400 121.1(4) . . ?
C19 C20 C400 114.7(4) . . ?
C15 C20 C40 120.0(2) . . ?
C19 C20 C40 120.3(2) . . ?
C401 C5 P1 111.6(2) . . ?
C4 C5 P1 103.4(5) . . ?
C401 C5 H5A 109.3 . . ?
P1 C5 H5A 109.3 . . ?
C401 C5 H5B 109.3 . . ?
P1 C5 H5B 109.3 . . ?
H5A C5 H5B 108.0 . . ?
C400 C22 C3 130.8(5) . . ?
C400 C22 C23 115.4(5) . . ?
C3 C22 C23 108.86(19) . . ?
C3 C22 C40 116.0(2) . . ?
C23 C22 C40 110.43(19) . . ?
C3 C22 H22 107.1 . . ?
C23 C22 H22 107.1 . . ?
C40 C22 H22 107.1 . . ?
C22 C23 P2 109.34(15) . . ?
C22 C23 H23A 109.8 . . ?
P2 C23 H23A 109.8 . . ?
C22 C23 H23B 109.8 . . ?
P2 C23 H23B 109.8 . . ?
H23A C23 H23B 108.3 . . ?
C25 C24 C27 110.3(2) . . ?
C25 C24 C26 108.2(2) . . ?
C27 C24 C26 107.1(2) . . ?
C25 C24 P2 109.85(16) . . ?
C27 C24 P2 112.58(17) . . ?
C26 C24 P2 108.72(17) . . ?
C24 C25 H25A 109.5 . . ?
C24 C25 H25B 109.5 . . ?
H25A C25 H25B 109.5 . . ?
C24 C25 H25C 109.5 . . ?
H25A C25 H25C 109.5 . . ?
H25B C25 H25C 109.5 . . ?
C24 C26 H26A 109.5 . . ?
C24 C26 H26B 109.5 . . ?
H26A C26 H26B 109.5 . . ?
C24 C26 H26C 109.5 . . ?
H26A C26 H26C 109.5 . . ?
H26B C26 H26C 109.5 . . ?
C24 C27 H27A 109.5 . . ?
C24 C27 H27B 109.5 . . ?
H27A C27 H27B 109.5 . . ?
C24 C27 H27C 109.5 . . ?
H27A C27 H27C 109.5 . . ?
H27B C27 H27C 109.5 . . ?
C31 C28 C29 108.8(2) . . ?
C31 C28 C30 108.9(2) . . ?
C29 C28 C30 110.27(19) . . ?
C31 C28 P2 102.99(19) . . ?
C29 C28 P2 114.10(16) . . ?
C30 C28 P2 111.35(16) . . ?
C28 C29 H29A 109.5 . . ?
C28 C29 H29B 109.5 . . ?
H29A C29 H29B 109.5 . . ?
C28 C29 H29C 109.5 . . ?
H29A C29 H29C 109.5 . . ?
H29B C29 H29C 109.5 . . ?
C28 C30 H30A 109.5 . . ?
C28 C30 H30B 109.5 . . ?
H30A C30 H30B 109.5 . . ?
C28 C30 H30C 109.5 . . ?
H30A C30 H30C 109.5 . . ?
H30B C30 H30C 109.5 . . ?
C28 C31 H31A 109.5 . . ?
C28 C31 H31B 109.5 . . ?
H31A C31 H31B 109.5 . . ?
C28 C31 H31C 109.5 . . ?
H31A C31 H31C 109.5 . . ?
H31B C31 H31C 109.5 . . ?
O2 C32 Ru1 173.1(2) . . ?
F4 B1 F3 110.2(3) . . ?
F4 B1 F1 111.2(2) . . ?
F3 B1 F1 108.7(2) . . ?
F4 B1 F2 108.2(2) . . ?
F3 B1 F2 108.6(2) . . ?
F1 B1 F2 109.9(2) . . ?
Cl1 C39 Cl2 113.19(18) . . ?
Cl1 C39 H39A 108.9 . . ?
Cl2 C39 H39A 108.9 . . ?
Cl1 C39 H39B 108.9 . . ?
Cl2 C39 H39B 108.9 . . ?
H39A C39 H39B 107.8 . . ?

loop_
_geom_bond_atom_site_label_1
_geom_bond_atom_site_label_2
_geom_bond_distance
_geom_bond_site_symmetry_2
_geom_bond_publ_flag
Ru1 C1 1.816(2) . ?
Ru1 C32 1.960(2) . ?
Ru1 C3 2.172(2) . ?
Ru1 P2 2.3849(6) . ?
Ru1 P1 2.3954(6) . ?
Cl1 C39 1.748(4) . ?
Cl2 C39 1.757(3) . ?
P1 C5 1.842(3) . ?
P1 C10 1.874(3) . ?
P1 C6 1.876(2) . ?
P2 C23 1.831(2) . ?
P2 C24 1.864(2) . ?
P2 C28 1.867(2) . ?
C1 O1 1.145(3) . ?
C3 C401 1.460(4) . ?
C3 C22 1.523(3) . ?
C3 C4 1.651(12) . ?
C3 H600 0.93(3) . ?
C6 C7 1.529(3) . ?
C6 C8 1.535(3) . ?
C6 C9 1.540(3) . ?
C7 H7A 0.9800 . ?
C7 H7B 0.9800 . ?
C7 H7C 0.9800 . ?
C8 H8A 0.9800 . ?
C8 H8B 0.9800 . ?
C8 H8C 0.9800 . ?
C9 H9A 0.9800 . ?
C9 H9B 0.9800 . ?
C9 H9C 0.9800 . ?
C10 C12 1.527(4) . ?
C10 C11 1.537(3) . ?
C10 C13 1.546(4) . ?
C11 H11A 0.9800 . ?
C11 H11B 0.9800 . ?
C11 H11C 0.9800 . ?
C12 H12A 0.9800 . ?
C12 H12B 0.9800 . ?
C12 H12C 0.9800 . ?
C13 H13A 0.9800 . ?
C13 H13B 0.9800 . ?
C13 H13C 0.9800 . ?
C14 C401 1.352(5) . ?
C14 C15 1.478(4) . ?
C14 H14 0.9500 . ?
C40 C20 1.525(4) . ?
C40 C22 1.541(4) . ?
C40 H40A 0.9900 . ?
C40 H40B 0.9900 . ?
C401 C5 1.515(4) . ?
C4 C140 1.517(17) . ?
C4 C5 1.605(11) . ?
C4 H4 1.0000 . ?
C140 C15 1.530(11) . ?
C140 H14A 0.9900 . ?
C140 H14B 0.9900 . ?
C400 C22 1.197(10) . ?
C400 C20 1.506(10) . ?
C400 H400 0.9500 . ?
C15 C20 1.390(3) . ?
C15 C16 1.402(3) . ?
C16 C17 1.386(3) . ?
C16 H16 0.9500 . ?
C17 C18 1.372(3) . ?
C17 H17 0.9500 . ?
C18 C19 1.395(3) . ?
C18 H18 0.9500 . ?
C19 C20 1.396(3) . ?
C19 H19 0.9500 . ?
C5 H5A 0.9900 . ?
C5 H5B 0.9900 . ?
C22 C23 1.533(3) . ?
C22 H22 1.0000 . ?
C23 H23A 0.9900 . ?
C23 H23B 0.9900 . ?
C24 C25 1.529(3) . ?
C24 C27 1.535(3) . ?
C24 C26 1.539(3) . ?
C25 H25A 0.9800 . ?
C25 H25B 0.9800 . ?
C25 H25C 0.9800 . ?
C26 H26A 0.9800 . ?
C26 H26B 0.9800 . ?
C26 H26C 0.9800 . ?
C27 H27A 0.9800 . ?
C27 H27B 0.9800 . ?
C27 H27C 0.9800 . ?
C28 C31 1.535(3) . ?
C28 C29 1.535(3) . ?
C28 C30 1.536(3) . ?
C29 H29A 0.9800 . ?
C29 H29B 0.9800 . ?
C29 H29C 0.9800 . ?
C30 H30A 0.9800 . ?
C30 H30B 0.9800 . ?
C30 H30C 0.9800 . ?
C31 H31A 0.9800 . ?
C31 H31B 0.9800 . ?
C31 H31C 0.9800 . ?
C32 O2 1.129(3) . ?
F4 B1 1.363(3) . ?
B1 F3 1.381(3) . ?
B1 F1 1.381(3) . ?
B1 F2 1.392(3) . ?
C39 H39A 0.9900 . ?
C39 H39B 0.9900 . ?

loop_
_geom_torsion_atom_site_label_1
_geom_torsion_atom_site_label_2
_geom_torsion_atom_site_label_3
_geom_torsion_atom_site_label_4
_geom_torsion
_geom_torsion_site_symmetry_1
_geom_torsion_site_symmetry_2
_geom_torsion_site_symmetry_3
_geom_torsion_site_symmetry_4
_geom_torsion_publ_flag
C5 P1 C6 C7 168.17(17) . . . . ?
C10 P1 C6 C7 52.43(19) . . . . ?
Ru1 P1 C6 C7 -83.28(16) . . . . ?
C5 P1 C6 C8 43.6(2) . . . . ?
C10 P1 C6 C8 -72.1(2) . . . . ?
Ru1 P1 C6 C8 152.20(15) . . . . ?
C5 P1 C6 C9 -74.45(19) . . . . ?
C10 P1 C6 C9 169.82(17) . . . . ?
Ru1 P1 C6 C9 34.11(18) . . . . ?
C5 P1 C10 C12 161.86(17) . . . . ?
C6 P1 C10 C12 -85.38(19) . . . . ?
Ru1 P1 C10 C12 46.91(19) . . . . ?
C5 P1 C10 C11 -75.2(2) . . . . ?
C6 P1 C10 C11 37.5(2) . . . . ?
Ru1 P1 C10 C11 169.82(15) . . . . ?
C5 P1 C10 C13 41.9(2) . . . . ?
C6 P1 C10 C13 154.66(19) . . . . ?
Ru1 P1 C10 C13 -73.0(2) . . . . ?
C15 C14 C401 C3 -8.6(11) . . . . ?
C15 C14 C401 C5 176.9(4) . . . . ?
C22 C3 C401 C14 8.0(8) . . . . ?
Ru1 C3 C401 C14 -133.0(6) . . . . ?
C22 C3 C401 C5 -177.4(3) . . . . ?
Ru1 C3 C401 C5 41.6(4) . . . . ?
C22 C3 C4 C140 -54.5(9) . . . . ?
Ru1 C3 C4 C140 178.3(7) . . . . ?
C22 C3 C4 C5 -164.6(4) . . . . ?
Ru1 C3 C4 C5 68.2(6) . . . . ?
C5 C4 C140 C15 -168.8(6) . . . . ?
C3 C4 C140 C15 85.2(10) . . . . ?
C401 C14 C15 C20 -10.9(8) . . . . ?
C401 C14 C15 C16 164.9(6) . . . . ?
C4 C140 C15 C20 -82.2(10) . . . . ?
C4 C140 C15 C16 115.6(8) . . . . ?
C20 C15 C16 C17 2.5(4) . . . . ?
C14 C15 C16 C17 -173.5(3) . . . . ?
C140 C15 C16 C17 164.3(6) . . . . ?
C15 C16 C17 C18 1.4(4) . . . . ?
C16 C17 C18 C19 -4.3(4) . . . . ?
C17 C18 C19 C20 3.3(4) . . . . ?
C16 C15 C20 C19 -3.5(4) . . . . ?
C14 C15 C20 C19 172.2(3) . . . . ?
C140 C15 C20 C19 -166.5(5) . . . . ?
C16 C15 C20 C400 -157.7(8) . . . . ?
C140 C15 C20 C400 39.4(11) . . . . ?
C16 C15 C20 C40 169.7(3) . . . . ?
C14 C15 C20 C40 -14.6(5) . . . . ?
C18 C19 C20 C15 0.7(4) . . . . ?
C18 C19 C20 C400 156.4(7) . . . . ?
C18 C19 C20 C40 -172.5(3) . . . . ?
C22 C400 C20 C15 0(2) . . . . ?
C22 C400 C20 C19 -155.4(17) . . . . ?
C22 C40 C20 C15 66.7(3) . . . . ?
C22 C40 C20 C19 -120.2(3) . . . . ?
C14 C401 C5 P1 133.5(4) . . . . ?
C3 C401 C5 P1 -42.0(4) . . . . ?
C140 C4 C5 P1 178.8(8) . . . . ?
C3 C4 C5 P1 -68.1(6) . . . . ?
C10 P1 C5 C401 -102.6(3) . . . . ?
C6 P1 C5 C401 139.4(3) . . . . ?
Ru1 P1 C5 C401 23.3(3) . . . . ?
C10 P1 C5 C4 -86.2(5) . . . . ?
C6 P1 C5 C4 155.8(5) . . . . ?
Ru1 P1 C5 C4 39.6(5) . . . . ?
C20 C400 C22 C3 -20(3) . . . . ?
C20 C400 C22 C23 -171.5(15) . . . . ?
C4 C3 C22 C400 29.8(11) . . . . ?
Ru1 C3 C22 C400 153.9(11) . . . . ?
C401 C3 C22 C23 164.9(3) . . . . ?
C4 C3 C22 C23 -176.8(5) . . . . ?
Ru1 C3 C22 C23 -52.8(2) . . . . ?
C401 C3 C22 C40 39.7(3) . . . . ?
Ru1 C3 C22 C40 -178.00(18) . . . . ?
C20 C40 C22 C3 -84.0(3) . . . . ?
C20 C40 C22 C23 151.6(2) . . . . ?
C400 C22 C23 P2 -149.9(9) . . . . ?
C3 C22 C23 P2 52.2(2) . . . . ?
C40 C22 C23 P2 -179.5(2) . . . . ?
C24 P2 C23 C22 100.58(19) . . . . ?
C28 P2 C23 C22 -139.57(18) . . . . ?
Ru1 P2 C23 C22 -28.53(19) . . . . ?
C23 P2 C24 C25 -164.88(16) . . . . ?
C28 P2 C24 C25 79.16(18) . . . . ?
Ru1 P2 C24 C25 -48.48(19) . . . . ?
C23 P2 C24 C27 71.78(19) . . . . ?
C28 P2 C24 C27 -44.2(2) . . . . ?
Ru1 P2 C24 C27 -171.81(14) . . . . ?
C23 P2 C24 C26 -46.71(19) . . . . ?
C28 P2 C24 C26 -162.66(17) . . . . ?
Ru1 P2 C24 C26 69.70(19) . . . . ?
C23 P2 C28 C31 77.26(18) . . . . ?
C24 P2 C28 C31 -166.60(16) . . . . ?
Ru1 P2 C28 C31 -30.90(17) . . . . ?
C23 P2 C28 C29 -40.5(2) . . . . ?
C24 P2 C28 C29 75.62(19) . . . . ?
Ru1 P2 C28 C29 -148.68(16) . . . . ?
C23 P2 C28 C30 -166.14(17) . . . . ?
C24 P2 C28 C30 -50.00(19) . . . . ?
Ru1 P2 C28 C30 85.70(16) . . . . ?
